data_4316684
loop_
_publ_author_name
'Gregorio Asensio'
'Ana B. Cuenca'
'Miguel A. Esteruelas'
'Mercedes Medio-Sim\'on'
'Montserrat Oliv\'an'
'Marta Valencia'

_publ_contact_author
;
  Dr. Montserrat Oliv\'an
  Departamento de Qu\'imica Inorg\'anica - I.C.M.A.
  Universidad de Zaragoza - C.S.I.C.
  50009 Zaragoza, Spain
;
_publ_contact_author_email molivan@unizar.es
_publ_section_title
;
 Osmium(III) Complexes with POP Pincer Ligands: Preparation from
 Commercially Available OsCl3.3H2O and Their X-ray Structures
;
_journal_name_full 'Inorganic Chemistry'
_journal_page_first 8665
_journal_page_last 8667
_journal_paper_doi 10.1021/ic101498h
_journal_volume 49
_journal_year 2010
_chemical_formula_moiety 'C27 H40 Cl3 O Os P2'
_chemical_formula_sum 'C27 H40 Cl3 O Os P2'
_chemical_formula_weight 739.08
_chemical_name_systematic
; 
 ? 
;
_space_group_IT_number 29
_symmetry_cell_setting orthorhombic
_symmetry_space_group_name_Hall 'P 2c -2ac'
_symmetry_space_group_name_H-M 'P c a 21'
_atom_sites_solution_hydrogens geom
_atom_sites_solution_primary heavy
_atom_sites_solution_secondary difmap
_audit_creation_method SHELXL-97
_cell_angle_alpha 90.00
_cell_angle_beta 90.00
_cell_angle_gamma 90.00
_cell_formula_units_Z 8
_cell_length_a 21.643(7)
_cell_length_b 17.961(6)
_cell_length_c 15.261(5)
_cell_measurement_reflns_used 8004
_cell_measurement_temperature 100(2)
_cell_measurement_theta_max 23
_cell_measurement_theta_min 2
_cell_volume 5932(3)
_computing_cell_refinement 'SAINT+ v. 6.1 (Bruker AXS, 2000)'
_computing_data_collection 'SMART v. 5.625 (Bruker AXS, 2000)'
_computing_data_reduction 'SAINT+ v. 6.1 (Bruker AXS, 2000)'
_computing_molecular_graphics 'XP, SHELXTL v. 6.1 (Bruker, 2000)'
_computing_publication_material 'XCIF, SHELXTL v. 6.1 (Bruker, 2000)'
_computing_structure_refinement 'SHELXL-97 (Sheldrick, 1997)'
_computing_structure_solution 'SHELXS-97 (Sheldrick, 1990)'
_diffrn_ambient_temperature 100(2)
_diffrn_detector_area_resol_mean 8.26
_diffrn_measured_fraction_theta_full 1.000
_diffrn_measured_fraction_theta_max 0.954
_diffrn_measurement_device_type 'Bruker SMART APEX CCD system'
_diffrn_measurement_method '\w rotations with narrow frames'
_diffrn_radiation_monochromator graphite
_diffrn_radiation_source 'fine-focus sealed tube'
_diffrn_radiation_type MoK\a
_diffrn_radiation_wavelength 0.71073
_diffrn_reflns_av_R_equivalents 0.0710
_diffrn_reflns_av_sigmaI/netI 0.1001
_diffrn_reflns_limit_h_max 29
_diffrn_reflns_limit_h_min -29
_diffrn_reflns_limit_k_max 23
_diffrn_reflns_limit_k_min -23
_diffrn_reflns_limit_l_max 20
_diffrn_reflns_limit_l_min -20
_diffrn_reflns_number 73081
_diffrn_reflns_theta_full 27.50
_diffrn_reflns_theta_max 28.96
_diffrn_reflns_theta_min 1.13
_diffrn_standards_decay_% 'no decay'
_exptl_absorpt_coefficient_mu 4.696
_exptl_absorpt_correction_T_max 0.733
_exptl_absorpt_correction_T_min 0.473
_exptl_absorpt_correction_type multi-scan
_exptl_absorpt_process_details
;
Absorption correction performed with SADABS program. This is based on the
method of Blessing: Blessing, R. H., Acta Crystallogr., Sect. A 1995, 51, 33.

SADABS: Area-Detector Absorption Correction. Bruker-AXS 
within SAINT+ package, v. 6.1 (2000).
;
_exptl_crystal_colour orange
_exptl_crystal_density_diffrn 1.655
_exptl_crystal_density_method 'not measured'
_exptl_crystal_description prism
_exptl_crystal_F_000 2936
_exptl_crystal_size_max 0.16
_exptl_crystal_size_mid 0.08
_exptl_crystal_size_min 0.03
_refine_diff_density_max 2.297
_refine_diff_density_min -1.646
_refine_diff_density_rms 0.122
_refine_ls_abs_structure_details 'Flack H D (1983), Acta Cryst. A39, 876-881'
_refine_ls_abs_structure_Flack 0.000(3)
_refine_ls_extinction_method none
_refine_ls_goodness_of_fit_ref 0.696
_refine_ls_hydrogen_treatment constr
_refine_ls_matrix_type full
_refine_ls_number_parameters 634
_refine_ls_number_reflns 14760
_refine_ls_number_restraints 1
_refine_ls_restrained_S_all 0.696
_refine_ls_R_factor_all 0.0567
_refine_ls_R_factor_gt 0.0317
_refine_ls_shift/su_max 0.564
_refine_ls_shift/su_mean 0.001
_refine_ls_structure_factor_coef Fsqd
_refine_ls_weighting_details 'calc w=1/[\s^2^(Fo^2^)+(0.0000P)^2^+0.0000P] where P=(Fo^2^+2Fc^2^)/3'
_refine_ls_weighting_scheme calc
_refine_ls_wR_factor_gt 0.0403
_refine_ls_wR_factor_ref 0.0432
_reflns_number_gt 9909
_reflns_number_total 14760
_reflns_threshold_expression >2sigma(I)
_cod_data_source_file ic101498h_si_002_4.cif
_cod_data_source_block mae431bs
_cod_database_code 4316684

loop_
_symmetry_equiv_pos_as_xyz
'x, y, z'
'-x, -y, z+1/2'
'x+1/2, -y, z'
'-x+1/2, y, z+1/2'

loop_
_atom_site_label
_atom_site_type_symbol
_atom_site_fract_x
_atom_site_fract_y
_atom_site_fract_z
_atom_site_U_iso_or_equiv
_atom_site_adp_type
_atom_site_occupancy
_atom_site_symmetry_multiplicity
_atom_site_calc_flag
_atom_site_refinement_flags
_atom_site_disorder_assembly
_atom_site_disorder_group
Os1 Os 0.367749(12) -0.033262(14) 0.117951(9) 0.01417(9) Uani 1 1 d . . .
Os2 Os 0.630446(12) 0.536891(13) 0.096620(9) 0.01522(9) Uani 1 1 d . . .
Cl2 Cl 0.37737(6) -0.14118(7) 0.19931(8) 0.0209(3) Uani 1 1 d . . .
Cl1 Cl 0.44358(6) 0.02866(9) 0.19978(8) 0.0220(3) Uani 1 1 d . . .
Cl3 Cl 0.28952(6) -0.07597(8) 0.02216(8) 0.0181(3) Uani 1 1 d . . .
Cl5 Cl 0.60687(6) 0.64828(8) 0.16551(8) 0.0215(3) Uani 1 1 d . . .
Cl4 Cl 0.56112(6) 0.47114(8) 0.18517(9) 0.0236(3) Uani 1 1 d . . .
Cl6 Cl 0.70523(6) 0.58170(8) -0.00368(8) 0.0200(3) Uani 1 1 d . . .
P1 P 0.44311(7) -0.06302(8) 0.01254(9) 0.0178(4) Uani 1 1 d . . .
P2 P 0.28585(7) 0.01925(8) 0.19847(9) 0.0171(3) Uani 1 1 d . . .
P3 P 0.55835(7) 0.54792(8) -0.01743(9) 0.0172(3) Uani 1 1 d . . .
P4 P 0.71199(7) 0.50253(8) 0.18988(10) 0.0181(3) Uani 1 1 d . . .
O1 O 0.36117(17) 0.06713(19) 0.0443(2) 0.0171(8) Uani 1 1 d . . .
O2 O 0.64914(16) 0.43153(19) 0.0364(2) 0.0180(9) Uani 1 1 d . . .
C1 C 0.4186(3) -0.1301(3) -0.0722(3) 0.0173(13) Uani 1 1 d . . .
H1 H 0.3786 -0.1105 -0.0957 0.021 Uiso 1 1 calc R . .
C2 C 0.4035(3) -0.2059(3) -0.0332(3) 0.0278(15) Uani 1 1 d . . .
H2A H 0.3780 -0.2342 -0.0744 0.042 Uiso 1 1 calc R . .
H2B H 0.3810 -0.1992 0.0219 0.042 Uiso 1 1 calc R . .
H2C H 0.4420 -0.2331 -0.0219 0.042 Uiso 1 1 calc R . .
C3 C 0.4603(3) -0.1398(3) -0.1514(3) 0.0264(15) Uani 1 1 d . . .
H3A H 0.5004 -0.1591 -0.1325 0.040 Uiso 1 1 calc R . .
H3B H 0.4660 -0.0916 -0.1803 0.040 Uiso 1 1 calc R . .
H3C H 0.4412 -0.1749 -0.1925 0.040 Uiso 1 1 calc R . .
C4 C 0.5249(3) -0.0868(3) 0.0371(4) 0.0286(16) Uani 1 1 d . . .
H4 H 0.5432 -0.1071 -0.0182 0.034 Uiso 1 1 calc R . .
C5 C 0.5275(2) -0.1491(3) 0.1048(4) 0.0369(16) Uani 1 1 d . . .
H5A H 0.5700 -0.1674 0.1099 0.055 Uiso 1 1 calc R . .
H5B H 0.5004 -0.1900 0.0864 0.055 Uiso 1 1 calc R . .
H5C H 0.5136 -0.1301 0.1617 0.055 Uiso 1 1 calc R . .
C6 C 0.5655(2) -0.0222(3) 0.0654(4) 0.0398(18) Uani 1 1 d . . .
H6A H 0.5488 -0.0002 0.1192 0.060 Uiso 1 1 calc R . .
H6B H 0.5663 0.0156 0.0191 0.060 Uiso 1 1 calc R . .
H6C H 0.6076 -0.0402 0.0763 0.060 Uiso 1 1 calc R . .
C7 C 0.4462(2) 0.0252(3) -0.0441(3) 0.0165(12) Uani 1 1 d . . .
C8 C 0.4903(2) 0.0410(3) -0.1072(3) 0.0227(13) Uani 1 1 d . . .
H8 H 0.5202 0.0042 -0.1215 0.027 Uiso 1 1 calc R . .
C9 C 0.4919(3) 0.1085(4) -0.1498(3) 0.0288(16) Uani 1 1 d . . .
H9 H 0.5230 0.1179 -0.1924 0.035 Uiso 1 1 calc R . .
C10 C 0.4492(3) 0.1618(3) -0.1309(3) 0.0257(14) Uani 1 1 d . . .
H10 H 0.4510 0.2081 -0.1608 0.031 Uiso 1 1 calc R . .
C11 C 0.4023(3) 0.1498(3) -0.0679(3) 0.0205(13) Uani 1 1 d . . .
C12 C 0.4043(3) 0.0814(3) -0.0251(3) 0.0184(13) Uani 1 1 d . . .
C13 C 0.3563(3) 0.2104(3) -0.0506(3) 0.0235(14) Uani 1 1 d . . .
C14 C 0.3246(3) 0.2327(3) -0.1377(4) 0.0361(18) Uani 1 1 d . . .
H14A H 0.3560 0.2493 -0.1797 0.054 Uiso 1 1 calc R . .
H14B H 0.2953 0.2732 -0.1269 0.054 Uiso 1 1 calc R . .
H14C H 0.3026 0.1896 -0.1618 0.054 Uiso 1 1 calc R . .
C15 C 0.3881(3) 0.2778(3) -0.0106(4) 0.0398(18) Uani 1 1 d . . .
H15A H 0.4057 0.2642 0.0464 0.060 Uiso 1 1 calc R . .
H15B H 0.3580 0.3180 -0.0027 0.060 Uiso 1 1 calc R . .
H15C H 0.4212 0.2947 -0.0496 0.060 Uiso 1 1 calc R . .
C16 C 0.3070(3) 0.1835(3) 0.0124(3) 0.0201(13) Uani 1 1 d . . .
C17 C 0.3115(2) 0.1175(3) 0.0612(3) 0.0164(12) Uani 1 1 d . . .
C18 C 0.2713(2) 0.0979(3) 0.1275(4) 0.0162(12) Uani 1 1 d . . .
C19 C 0.2204(2) 0.1458(3) 0.1406(4) 0.0264(14) Uani 1 1 d . . .
H19 H 0.1909 0.1339 0.1844 0.032 Uiso 1 1 calc R . .
C20 C 0.2128(3) 0.2088(3) 0.0920(5) 0.0331(19) Uani 1 1 d . . .
H20 H 0.1778 0.2399 0.1009 0.040 Uiso 1 1 calc R . .
C21 C 0.2563(3) 0.2268(3) 0.0297(4) 0.0266(15) Uani 1 1 d . . .
H21 H 0.2509 0.2715 -0.0029 0.032 Uiso 1 1 calc R . .
C22 C 0.2112(2) -0.0321(3) 0.2051(3) 0.0183(12) Uani 1 1 d . . .
H22 H 0.1927 -0.0303 0.1451 0.022 Uiso 1 1 calc R . .
C23 C 0.2199(3) -0.1145(3) 0.2269(4) 0.0266(15) Uani 1 1 d . . .
H23A H 0.2369 -0.1194 0.2861 0.040 Uiso 1 1 calc R . .
H23B H 0.2485 -0.1369 0.1846 0.040 Uiso 1 1 calc R . .
H23C H 0.1800 -0.1400 0.2237 0.040 Uiso 1 1 calc R . .
C24 C 0.1627(2) 0.0001(3) 0.2672(4) 0.0278(15) Uani 1 1 d . . .
H24A H 0.1235 -0.0264 0.2592 0.042 Uiso 1 1 calc R . .
H24B H 0.1567 0.0531 0.2543 0.042 Uiso 1 1 calc R . .
H24C H 0.1766 -0.0057 0.3279 0.042 Uiso 1 1 calc R . .
C25 C 0.2965(3) 0.0612(3) 0.3081(3) 0.0229(14) Uani 1 1 d . . .
H25 H 0.2543 0.0735 0.3304 0.027 Uiso 1 1 calc R . .
C26 C 0.3233(3) 0.0023(3) 0.3706(3) 0.0332(17) Uani 1 1 d . . .
H26A H 0.3630 -0.0155 0.3479 0.050 Uiso 1 1 calc R . .
H26B H 0.2945 -0.0396 0.3753 0.050 Uiso 1 1 calc R . .
H26C H 0.3294 0.0244 0.4287 0.050 Uiso 1 1 calc R . .
C27 C 0.3337(3) 0.1337(4) 0.3100(4) 0.0363(17) Uani 1 1 d . . .
H27A H 0.3346 0.1533 0.3699 0.054 Uiso 1 1 calc R . .
H27B H 0.3143 0.1703 0.2711 0.054 Uiso 1 1 calc R . .
H27C H 0.3760 0.1240 0.2903 0.054 Uiso 1 1 calc R . .
C28 C 0.4735(2) 0.5472(3) -0.0007(3) 0.0211(13) Uani 1 1 d . . .
H28 H 0.4538 0.5613 -0.0576 0.025 Uiso 1 1 calc R . .
C29 C 0.4558(3) 0.6064(3) 0.0663(4) 0.0319(16) Uani 1 1 d . . .
H29A H 0.4108 0.6131 0.0662 0.048 Uiso 1 1 calc R . .
H29B H 0.4758 0.6536 0.0511 0.048 Uiso 1 1 calc R . .
H29C H 0.4693 0.5907 0.1247 0.048 Uiso 1 1 calc R . .
C30 C 0.4471(3) 0.4719(3) 0.0261(4) 0.0317(15) Uani 1 1 d . . .
H30A H 0.4638 0.4577 0.0834 0.047 Uiso 1 1 calc R . .
H30B H 0.4586 0.4344 -0.0175 0.047 Uiso 1 1 calc R . .
H30C H 0.4020 0.4753 0.0298 0.047 Uiso 1 1 calc R . .
C31 C 0.5732(3) 0.6225(3) -0.0982(3) 0.0182(13) Uani 1 1 d . . .
H31 H 0.6131 0.6091 -0.1273 0.022 Uiso 1 1 calc R . .
C32 C 0.5841(3) 0.6978(3) -0.0548(4) 0.0282(15) Uani 1 1 d . . .
H32A H 0.5972 0.7339 -0.0991 0.042 Uiso 1 1 calc R . .
H32B H 0.6163 0.6929 -0.0100 0.042 Uiso 1 1 calc R . .
H32C H 0.5457 0.7149 -0.0274 0.042 Uiso 1 1 calc R . .
C33 C 0.5264(3) 0.6321(3) -0.1719(4) 0.0330(16) Uani 1 1 d . . .
H33A H 0.4873 0.6503 -0.1477 0.050 Uiso 1 1 calc R . .
H33B H 0.5195 0.5840 -0.2007 0.050 Uiso 1 1 calc R . .
H33C H 0.5422 0.6680 -0.2147 0.050 Uiso 1 1 calc R . .
C34 C 0.5730(2) 0.4599(3) -0.0737(3) 0.0160(12) Uani 1 1 d . . .
C35 C 0.5384(3) 0.4374(3) -0.1461(3) 0.0242(14) Uani 1 1 d . . .
H35 H 0.5090 0.4708 -0.1704 0.029 Uiso 1 1 calc R . .
C36 C 0.5456(3) 0.3691(3) -0.1826(3) 0.0236(14) Uani 1 1 d . . .
H36 H 0.5216 0.3551 -0.2320 0.028 Uiso 1 1 calc R . .
C37 C 0.5877(2) 0.3205(3) -0.1476(3) 0.0237(14) Uani 1 1 d . . .
H37 H 0.5924 0.2728 -0.1737 0.028 Uiso 1 1 calc R . .
C38 C 0.6242(3) 0.3387(3) -0.0745(3) 0.0197(13) Uani 1 1 d . . .
C39 C 0.6152(2) 0.4089(3) -0.0398(3) 0.0174(13) Uani 1 1 d . . .
C40 C 0.6661(3) 0.2804(3) -0.0343(4) 0.0235(14) Uani 1 1 d . . .
C41 C 0.6257(3) 0.2203(3) 0.0090(4) 0.0401(17) Uani 1 1 d . . .
H41A H 0.6003 0.2430 0.0550 0.060 Uiso 1 1 calc R . .
H41B H 0.6522 0.1818 0.0348 0.060 Uiso 1 1 calc R . .
H41C H 0.5988 0.1977 -0.0353 0.060 Uiso 1 1 calc R . .
C42 C 0.7059(3) 0.2439(3) -0.1054(4) 0.0385(18) Uani 1 1 d . . .
H42A H 0.6791 0.2222 -0.1504 0.058 Uiso 1 1 calc R . .
H42B H 0.7313 0.2046 -0.0791 0.058 Uiso 1 1 calc R . .
H42C H 0.7328 0.2815 -0.1321 0.058 Uiso 1 1 calc R . .
C43 C 0.6968(2) 0.3843(3) 0.0703(3) 0.0179(13) Uani 1 1 d . . .
C44 C 0.7065(3) 0.3147(3) 0.0350(3) 0.0203(13) Uani 1 1 d . . .
C45 C 0.7539(3) 0.2738(3) 0.0720(4) 0.0280(15) Uani 1 1 d . . .
H45 H 0.7630 0.2262 0.0483 0.034 Uiso 1 1 calc R . .
C46 C 0.7884(3) 0.2989(4) 0.1414(4) 0.0273(17) Uani 1 1 d . . .
H46 H 0.8205 0.2688 0.1649 0.033 Uiso 1 1 calc R . .
C47 C 0.7763(3) 0.3682(3) 0.1769(3) 0.0257(15) Uani 1 1 d . . .
H47 H 0.7994 0.3855 0.2257 0.031 Uiso 1 1 calc R . .
C48 C 0.7297(2) 0.4130(3) 0.1407(4) 0.0194(13) Uani 1 1 d . . .
C49 C 0.7842(2) 0.5581(3) 0.1816(4) 0.0234(14) Uani 1 1 d . . .
H49 H 0.7913 0.5669 0.1177 0.028 Uiso 1 1 calc R . .
C50 C 0.7751(3) 0.6348(3) 0.2230(4) 0.0332(16) Uani 1 1 d . . .
H50A H 0.7759 0.6302 0.2869 0.050 Uiso 1 1 calc R . .
H50B H 0.7352 0.6553 0.2045 0.050 Uiso 1 1 calc R . .
H50C H 0.8083 0.6681 0.2039 0.050 Uiso 1 1 calc R . .
C51 C 0.8432(2) 0.5236(3) 0.2168(3) 0.0319(15) Uani 1 1 d . . .
H51A H 0.8768 0.5601 0.2134 0.048 Uiso 1 1 calc R . .
H51B H 0.8538 0.4798 0.1817 0.048 Uiso 1 1 calc R . .
H51C H 0.8370 0.5088 0.2779 0.048 Uiso 1 1 calc R . .
C52 C 0.7027(3) 0.4841(3) 0.3091(3) 0.0260(15) Uani 1 1 d . . .
H52 H 0.7449 0.4858 0.3357 0.031 Uiso 1 1 calc R . .
C53 C 0.6650(3) 0.5468(3) 0.3517(3) 0.0322(16) Uani 1 1 d . . .
H53A H 0.6222 0.5445 0.3307 0.048 Uiso 1 1 calc R . .
H53B H 0.6830 0.5950 0.3361 0.048 Uiso 1 1 calc R . .
H53C H 0.6656 0.5408 0.4155 0.048 Uiso 1 1 calc R . .
C54 C 0.6750(3) 0.4092(3) 0.3324(4) 0.0362(17) Uani 1 1 d . . .
H54A H 0.6736 0.4038 0.3962 0.054 Uiso 1 1 calc R . .
H54B H 0.7004 0.3694 0.3072 0.054 Uiso 1 1 calc R . .
H54C H 0.6330 0.4060 0.3086 0.054 Uiso 1 1 calc R . .

loop_
_atom_site_aniso_label
_atom_site_aniso_U_11
_atom_site_aniso_U_22
_atom_site_aniso_U_33
_atom_site_aniso_U_23
_atom_site_aniso_U_13
_atom_site_aniso_U_12
Os1 0.01289(14) 0.01498(15) 0.0146(2) 0.00216(11) -0.00079(13) 0.00049(12)
Os2 0.01464(15) 0.01452(16) 0.0165(2) -0.00224(11) 0.00055(13) -0.00008(12)
Cl2 0.0215(8) 0.0190(8) 0.0223(7) 0.0049(6) -0.0051(6) -0.0004(6)
Cl1 0.0175(8) 0.0274(9) 0.0213(7) 0.0000(7) -0.0028(6) -0.0033(7)
Cl3 0.0168(8) 0.0197(8) 0.0178(8) 0.0004(6) -0.0014(6) -0.0001(6)
Cl5 0.0208(7) 0.0199(8) 0.0237(8) -0.0053(6) 0.0028(6) 0.0002(6)
Cl4 0.0225(8) 0.0239(9) 0.0243(8) 0.0021(7) 0.0030(6) -0.0039(7)
Cl6 0.0180(8) 0.0223(9) 0.0199(8) -0.0016(6) 0.0013(6) -0.0018(6)
P1 0.0152(8) 0.0212(9) 0.0170(8) 0.0002(6) 0.0006(6) 0.0022(7)
P2 0.0159(8) 0.0186(9) 0.0167(8) 0.0018(6) 0.0010(6) -0.0006(7)
P3 0.0156(8) 0.0163(9) 0.0199(8) -0.0022(6) 0.0002(6) -0.0012(7)
P4 0.0195(8) 0.0200(9) 0.0150(8) -0.0017(7) -0.0002(6) 0.0026(7)
O1 0.012(2) 0.020(2) 0.0192(19) 0.0007(15) 0.0051(16) 0.0019(17)
O2 0.019(2) 0.014(2) 0.021(2) 0.0027(16) -0.0014(16) -0.0013(16)
C1 0.019(3) 0.010(3) 0.022(3) 0.001(2) 0.002(2) 0.006(3)
C2 0.029(4) 0.023(4) 0.031(4) 0.000(3) 0.001(3) -0.001(3)
C3 0.028(4) 0.031(4) 0.021(3) -0.008(3) 0.003(3) 0.004(3)
C4 0.014(3) 0.046(5) 0.026(3) -0.007(3) -0.003(3) 0.009(3)
C5 0.020(3) 0.052(4) 0.039(4) 0.004(4) -0.007(3) 0.014(3)
C6 0.016(3) 0.063(5) 0.040(4) -0.012(4) -0.003(3) -0.005(3)
C7 0.012(3) 0.014(3) 0.023(3) 0.002(3) 0.004(2) -0.005(3)
C8 0.022(3) 0.024(4) 0.022(3) 0.001(3) 0.002(2) -0.002(3)
C9 0.033(4) 0.035(4) 0.018(3) 0.000(3) 0.008(3) -0.011(3)
C10 0.036(4) 0.023(4) 0.018(3) 0.005(3) 0.002(3) -0.008(3)
C11 0.026(4) 0.017(3) 0.018(3) -0.001(2) -0.003(3) -0.005(3)
C12 0.020(3) 0.017(3) 0.018(3) 0.001(2) -0.005(2) -0.010(3)
C13 0.029(4) 0.020(3) 0.022(3) 0.011(3) -0.003(3) -0.004(3)
C14 0.038(4) 0.039(5) 0.031(4) 0.013(3) -0.004(3) 0.001(3)
C15 0.045(5) 0.026(4) 0.049(4) -0.002(3) 0.008(3) -0.008(3)
C16 0.018(3) 0.018(3) 0.024(3) 0.001(3) -0.001(2) 0.002(3)
C17 0.017(3) 0.013(3) 0.020(3) -0.002(2) -0.006(2) 0.001(2)
C18 0.020(3) 0.010(3) 0.018(3) -0.002(3) -0.002(3) 0.000(2)
C19 0.020(3) 0.032(4) 0.028(4) 0.000(3) 0.009(3) 0.001(3)
C20 0.027(4) 0.022(4) 0.050(5) 0.007(4) 0.002(4) 0.017(3)
C21 0.037(4) 0.018(4) 0.025(3) 0.005(3) -0.002(3) 0.007(3)
C22 0.016(3) 0.020(3) 0.018(3) 0.005(3) 0.004(2) 0.001(3)
C23 0.015(3) 0.033(4) 0.031(4) 0.004(3) -0.002(3) -0.007(3)
C24 0.017(3) 0.031(4) 0.035(4) 0.007(3) 0.009(3) 0.001(3)
C25 0.015(3) 0.033(4) 0.021(3) -0.008(3) 0.004(2) -0.004(3)
C26 0.028(4) 0.057(5) 0.014(3) 0.001(3) -0.005(3) -0.009(3)
C27 0.032(4) 0.045(5) 0.033(4) -0.012(3) -0.001(3) -0.001(4)
C28 0.013(3) 0.029(4) 0.021(3) 0.004(3) -0.001(2) 0.000(3)
C29 0.018(3) 0.038(4) 0.040(4) 0.007(3) 0.005(3) 0.007(3)
C30 0.023(3) 0.040(4) 0.032(3) -0.002(3) 0.003(3) -0.010(3)
C31 0.018(3) 0.016(3) 0.021(3) 0.002(2) 0.002(3) -0.003(3)
C32 0.026(4) 0.024(4) 0.035(4) 0.003(3) 0.005(3) -0.001(3)
C33 0.038(4) 0.029(4) 0.032(4) 0.008(3) -0.012(3) -0.007(3)
C34 0.016(3) 0.012(3) 0.019(3) 0.002(3) 0.003(2) -0.009(3)
C35 0.026(4) 0.020(4) 0.026(3) 0.002(3) -0.002(3) -0.001(3)
C36 0.029(4) 0.024(4) 0.017(3) -0.003(3) -0.006(3) -0.004(3)
C37 0.032(4) 0.016(3) 0.023(3) -0.009(3) 0.000(3) -0.004(3)
C38 0.022(3) 0.023(3) 0.013(3) 0.003(2) 0.007(3) -0.004(3)
C39 0.016(3) 0.021(3) 0.015(3) 0.004(2) 0.002(2) -0.009(2)
C40 0.032(4) 0.018(3) 0.020(3) -0.003(3) -0.003(3) -0.003(3)
C41 0.044(5) 0.031(4) 0.045(4) 0.008(3) -0.013(4) -0.006(4)
C42 0.045(5) 0.034(4) 0.037(4) -0.017(3) -0.003(3) 0.009(3)
C43 0.013(3) 0.020(3) 0.021(3) 0.008(3) 0.007(2) 0.000(3)
C44 0.027(4) 0.014(3) 0.020(3) 0.000(2) 0.007(3) -0.002(3)
C45 0.032(4) 0.015(3) 0.037(4) -0.001(3) 0.005(3) 0.004(3)
C46 0.028(4) 0.029(4) 0.025(4) 0.002(3) -0.002(3) 0.012(3)
C47 0.024(4) 0.034(4) 0.019(3) 0.000(3) -0.004(3) 0.000(3)
C48 0.018(3) 0.019(3) 0.021(3) 0.003(3) 0.001(3) 0.002(3)
C49 0.020(3) 0.026(4) 0.024(3) -0.004(3) -0.003(3) -0.001(3)
C50 0.021(4) 0.025(4) 0.053(4) -0.001(3) -0.004(3) -0.008(3)
C51 0.028(4) 0.036(4) 0.032(3) -0.008(3) 0.002(3) -0.001(3)
C52 0.022(3) 0.032(4) 0.024(3) -0.002(3) -0.001(3) 0.007(3)
C53 0.025(4) 0.045(5) 0.027(3) -0.011(3) 0.002(3) -0.001(3)
C54 0.034(4) 0.044(5) 0.031(4) 0.010(3) 0.006(3) 0.001(4)

loop_
_atom_type_symbol
_atom_type_description
_atom_type_scat_dispersion_real
_atom_type_scat_dispersion_imag
_atom_type_scat_source
C C 0.0033 0.0016 'International Tables Vol C Tables 4.2.6.8 and 6.1.1.4'
H H 0.0000 0.0000 'International Tables Vol C Tables 4.2.6.8 and 6.1.1.4'
O O 0.0106 0.0060 'International Tables Vol C Tables 4.2.6.8 and 6.1.1.4'
P P 0.1023 0.0942 'International Tables Vol C Tables 4.2.6.8 and 6.1.1.4'
Cl Cl 0.1484 0.1585 'International Tables Vol C Tables 4.2.6.8 and 6.1.1.4'
Os Os -1.2165 7.6030 'International Tables Vol C Tables 4.2.6.8 and 6.1.1.4'

loop_
_geom_angle_atom_site_label_1
_geom_angle_atom_site_label_2
_geom_angle_atom_site_label_3
_geom_angle
_geom_angle_site_symmetry_1
_geom_angle_site_symmetry_3
_geom_angle_publ_flag
O1 Os1 Cl2 178.48(10) . . ?
O1 Os1 Cl1 85.76(10) . . ?
Cl2 Os1 Cl1 92.79(5) . . ?
O1 Os1 P1 82.99(10) . . ?
Cl2 Os1 P1 96.57(5) . . ?
Cl1 Os1 P1 89.23(5) . . ?
O1 Os1 P2 83.44(10) . . ?
Cl2 Os1 P2 97.09(5) . . ?
Cl1 Os1 P2 93.39(5) . . ?
P1 Os1 P2 165.95(5) . . ?
O1 Os1 Cl3 84.30(10) . . ?
Cl2 Os1 Cl3 97.16(5) . . ?
Cl1 Os1 Cl3 170.05(5) . . ?
P1 Os1 Cl3 90.00(5) . . ?
P2 Os1 Cl3 85.04(6) . . ?
O2 Os2 Cl5 177.44(10) . . ?
O2 Os2 Cl4 85.58(10) . . ?
Cl5 Os2 Cl4 91.86(5) . . ?
O2 Os2 P3 83.22(10) . . ?
Cl5 Os2 P3 96.73(5) . . ?
Cl4 Os2 P3 92.55(5) . . ?
O2 Os2 P4 83.45(10) . . ?
Cl5 Os2 P4 96.74(5) . . ?
Cl4 Os2 P4 89.96(5) . . ?
P3 Os2 P4 166.20(5) . . ?
O2 Os2 Cl6 83.91(10) . . ?
Cl5 Os2 Cl6 98.65(5) . . ?
Cl4 Os2 Cl6 169.47(5) . . ?
P3 Os2 Cl6 86.92(5) . . ?
P4 Os2 Cl6 88.13(6) . . ?
C7 P1 C1 104.3(2) . . ?
C7 P1 C4 105.2(3) . . ?
C1 P1 C4 105.3(3) . . ?
C7 P1 Os1 98.86(18) . . ?
C1 P1 Os1 115.36(18) . . ?
C4 P1 Os1 125.08(19) . . ?
C18 P2 C25 104.2(3) . . ?
C18 P2 C22 105.6(2) . . ?
C25 P2 C22 105.1(2) . . ?
C18 P2 Os1 97.54(18) . . ?
C25 P2 Os1 122.80(18) . . ?
C22 P2 Os1 118.89(17) . . ?
C34 P3 C31 106.4(2) . . ?
C34 P3 C28 103.4(2) . . ?
C31 P3 C28 105.6(3) . . ?
C34 P3 Os2 99.23(17) . . ?
C31 P3 Os2 116.11(18) . . ?
C28 P3 Os2 123.77(17) . . ?
C48 P4 C49 105.7(2) . . ?
C48 P4 C52 105.6(3) . . ?
C49 P4 C52 104.6(3) . . ?
C48 P4 Os2 98.13(19) . . ?
C49 P4 Os2 116.69(18) . . ?
C52 P4 Os2 123.93(19) . . ?
C17 O1 C12 120.6(4) . . ?
C17 O1 Os1 119.5(3) . . ?
C12 O1 Os1 119.8(3) . . ?
C43 O2 C39 119.6(4) . . ?
C43 O2 Os2 120.3(3) . . ?
C39 O2 Os2 120.1(3) . . ?
C3 C1 C2 109.7(5) . . ?
C3 C1 P1 117.5(4) . . ?
C2 C1 P1 111.8(4) . . ?
C3 C1 H1 105.6 . . ?
C2 C1 H1 105.6 . . ?
P1 C1 H1 105.6 . . ?
C1 C2 H2A 109.5 . . ?
C1 C2 H2B 109.5 . . ?
H2A C2 H2B 109.5 . . ?
C1 C2 H2C 109.5 . . ?
H2A C2 H2C 109.5 . . ?
H2B C2 H2C 109.5 . . ?
C1 C3 H3A 109.5 . . ?
C1 C3 H3B 109.5 . . ?
H3A C3 H3B 109.5 . . ?
C1 C3 H3C 109.5 . . ?
H3A C3 H3C 109.5 . . ?
H3B C3 H3C 109.5 . . ?
C6 C4 C5 110.3(5) . . ?
C6 C4 P1 115.6(4) . . ?
C5 C4 P1 109.9(4) . . ?
C6 C4 H4 106.9 . . ?
C5 C4 H4 106.9 . . ?
P1 C4 H4 106.9 . . ?
C4 C5 H5A 109.5 . . ?
C4 C5 H5B 109.5 . . ?
H5A C5 H5B 109.5 . . ?
C4 C5 H5C 109.5 . . ?
H5A C5 H5C 109.5 . . ?
H5B C5 H5C 109.5 . . ?
C4 C6 H6A 109.5 . . ?
C4 C6 H6B 109.5 . . ?
H6A C6 H6B 109.5 . . ?
C4 C6 H6C 109.5 . . ?
H6A C6 H6C 109.5 . . ?
H6B C6 H6C 109.5 . . ?
C8 C7 C12 116.5(5) . . ?
C8 C7 P1 122.6(4) . . ?
C12 C7 P1 120.9(4) . . ?
C9 C8 C7 121.8(6) . . ?
C9 C8 H8 119.1 . . ?
C7 C8 H8 119.1 . . ?
C10 C9 C8 120.1(5) . . ?
C10 C9 H9 119.9 . . ?
C8 C9 H9 119.9 . . ?
C9 C10 C11 121.6(6) . . ?
C9 C10 H10 119.2 . . ?
C11 C10 H10 119.2 . . ?
C12 C11 C10 115.5(5) . . ?
C12 C11 C13 125.4(5) . . ?
C10 C11 C13 119.1(5) . . ?
C7 C12 C11 124.4(5) . . ?
C7 C12 O1 116.7(5) . . ?
C11 C12 O1 119.0(5) . . ?
C11 C13 C16 110.3(5) . . ?
C11 C13 C15 110.4(5) . . ?
C16 C13 C15 108.6(5) . . ?
C11 C13 C14 109.3(5) . . ?
C16 C13 C14 108.4(5) . . ?
C15 C13 C14 109.9(5) . . ?
C13 C14 H14A 109.5 . . ?
C13 C14 H14B 109.5 . . ?
H14A C14 H14B 109.5 . . ?
C13 C14 H14C 109.5 . . ?
H14A C14 H14C 109.5 . . ?
H14B C14 H14C 109.5 . . ?
C13 C15 H15A 109.5 . . ?
C13 C15 H15B 109.5 . . ?
H15A C15 H15B 109.5 . . ?
C13 C15 H15C 109.5 . . ?
H15A C15 H15C 109.5 . . ?
H15B C15 H15C 109.5 . . ?
C21 C16 C17 115.7(5) . . ?
C21 C16 C13 120.3(5) . . ?
C17 C16 C13 123.9(5) . . ?
C18 C17 C16 124.1(5) . . ?
C18 C17 O1 116.4(5) . . ?
C16 C17 O1 119.5(5) . . ?
C17 C18 C19 116.2(5) . . ?
C17 C18 P2 121.9(4) . . ?
C19 C18 P2 121.8(4) . . ?
C20 C19 C18 121.6(5) . . ?
C20 C19 H19 119.2 . . ?
C18 C19 H19 119.2 . . ?
C19 C20 C21 119.2(6) . . ?
C19 C20 H20 120.4 . . ?
C21 C20 H20 120.4 . . ?
C16 C21 C20 123.1(6) . . ?
C16 C21 H21 118.4 . . ?
C20 C21 H21 118.4 . . ?
C24 C22 C23 108.5(4) . . ?
C24 C22 P2 116.3(4) . . ?
C23 C22 P2 112.6(4) . . ?
C24 C22 H22 106.3 . . ?
C23 C22 H22 106.3 . . ?
P2 C22 H22 106.3 . . ?
C22 C23 H23A 109.5 . . ?
C22 C23 H23B 109.5 . . ?
H23A C23 H23B 109.5 . . ?
C22 C23 H23C 109.5 . . ?
H23A C23 H23C 109.5 . . ?
H23B C23 H23C 109.5 . . ?
C22 C24 H24A 109.5 . . ?
C22 C24 H24B 109.5 . . ?
H24A C24 H24B 109.5 . . ?
C22 C24 H24C 109.5 . . ?
H24A C24 H24C 109.5 . . ?
H24B C24 H24C 109.5 . . ?
C27 C25 C26 112.0(5) . . ?
C27 C25 P2 115.4(4) . . ?
C26 C25 P2 109.2(4) . . ?
C27 C25 H25 106.6 . . ?
C26 C25 H25 106.6 . . ?
P2 C25 H25 106.6 . . ?
C25 C26 H26A 109.5 . . ?
C25 C26 H26B 109.5 . . ?
H26A C26 H26B 109.5 . . ?
C25 C26 H26C 109.5 . . ?
H26A C26 H26C 109.5 . . ?
H26B C26 H26C 109.5 . . ?
C25 C27 H27A 109.5 . . ?
C25 C27 H27B 109.5 . . ?
H27A C27 H27B 109.5 . . ?
C25 C27 H27C 109.5 . . ?
H27A C27 H27C 109.5 . . ?
H27B C27 H27C 109.5 . . ?
C30 C28 C29 110.2(4) . . ?
C30 C28 P3 114.5(4) . . ?
C29 C28 P3 109.7(4) . . ?
C30 C28 H28 107.4 . . ?
C29 C28 H28 107.4 . . ?
P3 C28 H28 107.4 . . ?
C28 C29 H29A 109.5 . . ?
C28 C29 H29B 109.5 . . ?
H29A C29 H29B 109.5 . . ?
C28 C29 H29C 109.5 . . ?
H29A C29 H29C 109.5 . . ?
H29B C29 H29C 109.5 . . ?
C28 C30 H30A 109.5 . . ?
C28 C30 H30B 109.5 . . ?
H30A C30 H30B 109.5 . . ?
C28 C30 H30C 109.5 . . ?
H30A C30 H30C 109.5 . . ?
H30B C30 H30C 109.5 . . ?
C32 C31 C33 108.9(5) . . ?
C32 C31 P3 112.4(4) . . ?
C33 C31 P3 117.3(4) . . ?
C32 C31 H31 105.8 . . ?
C33 C31 H31 105.8 . . ?
P3 C31 H31 105.8 . . ?
C31 C32 H32A 109.5 . . ?
C31 C32 H32B 109.5 . . ?
H32A C32 H32B 109.5 . . ?
C31 C32 H32C 109.5 . . ?
H32A C32 H32C 109.5 . . ?
H32B C32 H32C 109.5 . . ?
C31 C33 H33A 109.5 . . ?
C31 C33 H33B 109.5 . . ?
H33A C33 H33B 109.5 . . ?
C31 C33 H33C 109.5 . . ?
H33A C33 H33C 109.5 . . ?
H33B C33 H33C 109.5 . . ?
C35 C34 C39 117.1(5) . . ?
C35 C34 P3 122.0(4) . . ?
C39 C34 P3 120.5(4) . . ?
C36 C35 C34 121.8(6) . . ?
C36 C35 H35 119.1 . . ?
C34 C35 H35 119.1 . . ?
C35 C36 C37 119.5(5) . . ?
C35 C36 H36 120.3 . . ?
C37 C36 H36 120.3 . . ?
C36 C37 C38 122.3(5) . . ?
C36 C37 H37 118.8 . . ?
C38 C37 H37 118.8 . . ?
C39 C38 C37 116.0(5) . . ?
C39 C38 C40 124.0(5) . . ?
C37 C38 C40 119.8(5) . . ?
C38 C39 C34 123.3(5) . . ?
C38 C39 O2 119.9(5) . . ?
C34 C39 O2 116.8(5) . . ?
C44 C40 C38 110.4(5) . . ?
C44 C40 C42 110.3(5) . . ?
C38 C40 C42 110.2(5) . . ?
C44 C40 C41 108.5(4) . . ?
C38 C40 C41 108.5(5) . . ?
C42 C40 C41 108.9(5) . . ?
C40 C41 H41A 109.5 . . ?
C40 C41 H41B 109.5 . . ?
H41A C41 H41B 109.5 . . ?
C40 C41 H41C 109.5 . . ?
H41A C41 H41C 109.5 . . ?
H41B C41 H41C 109.5 . . ?
C40 C42 H42A 109.5 . . ?
C40 C42 H42B 109.5 . . ?
H42A C42 H42B 109.5 . . ?
C40 C42 H42C 109.5 . . ?
H42A C42 H42C 109.5 . . ?
H42B C42 H42C 109.5 . . ?
C44 C43 C48 124.1(5) . . ?
C44 C43 O2 120.4(5) . . ?
C48 C43 O2 115.4(5) . . ?
C43 C44 C45 115.9(5) . . ?
C43 C44 C40 124.0(5) . . ?
C45 C44 C40 120.0(5) . . ?
C46 C45 C44 123.0(6) . . ?
C46 C45 H45 118.5 . . ?
C44 C45 H45 118.5 . . ?
C45 C46 C47 119.6(6) . . ?
C45 C46 H46 120.2 . . ?
C47 C46 H46 120.2 . . ?
C46 C47 C48 119.9(5) . . ?
C46 C47 H47 120.0 . . ?
C48 C47 H47 120.0 . . ?
C43 C48 C47 117.4(5) . . ?
C43 C48 P4 122.7(4) . . ?
C47 C48 P4 119.8(4) . . ?
C51 C49 C50 109.3(5) . . ?
C51 C49 P4 117.6(4) . . ?
C50 C49 P4 110.3(4) . . ?
C51 C49 H49 106.3 . . ?
C50 C49 H49 106.3 . . ?
P4 C49 H49 106.3 . . ?
C49 C50 H50A 109.5 . . ?
C49 C50 H50B 109.5 . . ?
H50A C50 H50B 109.5 . . ?
C49 C50 H50C 109.5 . . ?
H50A C50 H50C 109.5 . . ?
H50B C50 H50C 109.5 . . ?
C49 C51 H51A 109.5 . . ?
C49 C51 H51B 109.5 . . ?
H51A C51 H51B 109.5 . . ?
C49 C51 H51C 109.5 . . ?
H51A C51 H51C 109.5 . . ?
H51B C51 H51C 109.5 . . ?
C54 C52 C53 109.9(5) . . ?
C54 C52 P4 115.4(4) . . ?
C53 C52 P4 110.0(4) . . ?
C54 C52 H52 107.0 . . ?
C53 C52 H52 107.0 . . ?
P4 C52 H52 107.0 . . ?
C52 C53 H53A 109.5 . . ?
C52 C53 H53B 109.5 . . ?
H53A C53 H53B 109.5 . . ?
C52 C53 H53C 109.5 . . ?
H53A C53 H53C 109.5 . . ?
H53B C53 H53C 109.5 . . ?
C52 C54 H54A 109.5 . . ?
C52 C54 H54B 109.5 . . ?
H54A C54 H54B 109.5 . . ?
C52 C54 H54C 109.5 . . ?
H54A C54 H54C 109.5 . . ?
H54B C54 H54C 109.5 . . ?

loop_
_geom_bond_atom_site_label_1
_geom_bond_atom_site_label_2
_geom_bond_distance
_geom_bond_site_symmetry_2
_geom_bond_publ_flag
Os1 O1 2.129(3) . ?
Os1 Cl2 2.3113(14) . ?
Os1 Cl1 2.3432(14) . ?
Os1 P1 2.3524(15) . ?
Os1 P2 2.3541(15) . ?
Os1 Cl3 2.3648(14) . ?
Os2 O2 2.142(4) . ?
Os2 Cl5 2.3170(14) . ?
Os2 Cl4 2.3392(14) . ?
Os2 P3 2.3459(15) . ?
Os2 P4 2.3497(16) . ?
Os2 Cl6 2.3686(14) . ?
P1 C7 1.806(5) . ?
P1 C1 1.846(5) . ?
P1 C4 1.860(6) . ?
P2 C18 1.808(5) . ?
P2 C25 1.848(5) . ?
P2 C22 1.863(5) . ?
P3 C34 1.827(6) . ?
P3 C31 1.848(5) . ?
P3 C28 1.855(5) . ?
P4 C48 1.816(6) . ?
P4 C49 1.859(5) . ?
P4 C52 1.860(5) . ?
O1 C17 1.428(6) . ?
O1 C12 1.436(6) . ?
O2 C43 1.433(6) . ?
O2 C39 1.434(6) . ?
C1 C3 1.518(7) . ?
C1 C2 1.521(7) . ?
C1 H1 1.0000 . ?
C2 H2A 0.9800 . ?
C2 H2B 0.9800 . ?
C2 H2C 0.9800 . ?
C3 H3A 0.9800 . ?
C3 H3B 0.9800 . ?
C3 H3C 0.9800 . ?
C4 C6 1.519(7) . ?
C4 C5 1.525(7) . ?
C4 H4 1.0000 . ?
C5 H5A 0.9800 . ?
C5 H5B 0.9800 . ?
C5 H5C 0.9800 . ?
C6 H6A 0.9800 . ?
C6 H6B 0.9800 . ?
C6 H6C 0.9800 . ?
C7 C8 1.384(7) . ?
C7 C12 1.388(7) . ?
C8 C9 1.376(8) . ?
C8 H8 0.9500 . ?
C9 C10 1.361(8) . ?
C9 H9 0.9500 . ?
C10 C11 1.415(7) . ?
C10 H10 0.9500 . ?
C11 C12 1.390(7) . ?
C11 C13 1.500(8) . ?
C13 C16 1.515(7) . ?
C13 C15 1.520(7) . ?
C13 C14 1.548(7) . ?
C14 H14A 0.9800 . ?
C14 H14B 0.9800 . ?
C14 H14C 0.9800 . ?
C15 H15A 0.9800 . ?
C15 H15B 0.9800 . ?
C15 H15C 0.9800 . ?
C16 C21 1.371(7) . ?
C16 C17 1.403(7) . ?
C17 C18 1.380(7) . ?
C18 C19 1.411(7) . ?
C19 C20 1.363(8) . ?
C19 H19 0.9500 . ?
C20 C21 1.377(8) . ?
C20 H20 0.9500 . ?
C21 H21 0.9500 . ?
C22 C24 1.528(7) . ?
C22 C23 1.528(7) . ?
C22 H22 1.0000 . ?
C23 H23A 0.9800 . ?
C23 H23B 0.9800 . ?
C23 H23C 0.9800 . ?
C24 H24A 0.9800 . ?
C24 H24B 0.9800 . ?
C24 H24C 0.9800 . ?
C25 C27 1.533(7) . ?
C25 C26 1.539(7) . ?
C25 H25 1.0000 . ?
C26 H26A 0.9800 . ?
C26 H26B 0.9800 . ?
C26 H26C 0.9800 . ?
C27 H27A 0.9800 . ?
C27 H27B 0.9800 . ?
C27 H27C 0.9800 . ?
C28 C30 1.523(7) . ?
C28 C29 1.525(7) . ?
C28 H28 1.0000 . ?
C29 H29A 0.9800 . ?
C29 H29B 0.9800 . ?
C29 H29C 0.9800 . ?
C30 H30A 0.9800 . ?
C30 H30B 0.9800 . ?
C30 H30C 0.9800 . ?
C31 C32 1.524(7) . ?
C31 C33 1.525(7) . ?
C31 H31 1.0000 . ?
C32 H32A 0.9800 . ?
C32 H32B 0.9800 . ?
C32 H32C 0.9800 . ?
C33 H33A 0.9800 . ?
C33 H33B 0.9800 . ?
C33 H33C 0.9800 . ?
C34 C35 1.394(6) . ?
C34 C39 1.394(7) . ?
C35 C36 1.357(7) . ?
C35 H35 0.9500 . ?
C36 C37 1.371(7) . ?
C36 H36 0.9500 . ?
C37 C38 1.406(7) . ?
C37 H37 0.9500 . ?
C38 C39 1.381(7) . ?
C38 C40 1.516(7) . ?
C40 C44 1.504(7) . ?
C40 C42 1.533(7) . ?
C40 C41 1.539(8) . ?
C41 H41A 0.9800 . ?
C41 H41B 0.9800 . ?
C41 H41C 0.9800 . ?
C42 H42A 0.9800 . ?
C42 H42B 0.9800 . ?
C42 H42C 0.9800 . ?
C43 C44 1.376(7) . ?
C43 C48 1.389(7) . ?
C44 C45 1.383(8) . ?
C45 C46 1.372(8) . ?
C45 H45 0.9500 . ?
C46 C47 1.383(7) . ?
C46 H46 0.9500 . ?
C47 C48 1.401(7) . ?
C47 H47 0.9500 . ?
C49 C51 1.517(7) . ?
C49 C50 1.528(7) . ?
C49 H49 1.0000 . ?
C50 H50A 0.9800 . ?
C50 H50B 0.9800 . ?
C50 H50C 0.9800 . ?
C51 H51A 0.9800 . ?
C51 H51B 0.9800 . ?
C51 H51C 0.9800 . ?
C52 C54 1.515(8) . ?
C52 C53 1.535(7) . ?
C52 H52 1.0000 . ?
C53 H53A 0.9800 . ?
C53 H53B 0.9800 . ?
C53 H53C 0.9800 . ?
C54 H54A 0.9800 . ?
C54 H54B 0.9800 . ?
C54 H54C 0.9800 . ?
